data_7040883
loop_
_publ_author_name
'Rad'kova, Natalia Yu'
'Tolpygin, Aleksei O.'
'Rad'kov, Vasily Yu'
'Khamaletdinova, Nadia M.'
'Cherkasov, Anton V.'
'Fukin, Georgi K.'
'Trifonov, Alexander A.'

_publ_section_title
;
 Bis(alkyl) rare-earth complexes coordinated by bulky tridentate amidinate
 ligands bearing pendant Ph2P[double bond, length as m-dash]O and
 Ph2P[double bond, length as m-dash]NR groups. Synthesis, structures and
 catalytic activity in stereospecific isoprene polymerization.
;
_journal_issue 46
_journal_name_full 'Dalton transactions (Cambridge, England : 2003)'
_journal_page_first 18572
_journal_page_last 18584
_journal_paper_doi 10.1039/c6dt03074b
_journal_volume 45
_journal_year 2016
_chemical_formula_moiety 'C35 H41 N2 O P'
_chemical_formula_sum 'C35 H41 N2 O P'
_chemical_formula_weight 536.67
_space_group_crystal_system triclinic
_space_group_IT_number 2
_space_group_name_Hall '-P 1'
_space_group_name_H-M_alt 'P -1'
_symmetry_space_group_name_Hall '-P 1'
_symmetry_space_group_name_H-M 'P -1'
_atom_sites_solution_hydrogens mixed
_atom_sites_solution_primary dual
_atom_sites_solution_secondary difmap
_audit_creation_method SHELXL-2014/7
_audit_update_record
;
2016-07-12 deposited with the CCDC.
2016-10-13 downloaded from the CCDC.
;
_cell_angle_alpha 68.662(2)
_cell_angle_beta 88.554(2)
_cell_angle_gamma 82.884(2)
_cell_formula_units_Z 2
_cell_length_a 9.4677(12)
_cell_length_b 12.1398(15)
_cell_length_c 14.1647(18)
_cell_measurement_reflns_used 8228
_cell_measurement_temperature 100(2)
_cell_measurement_theta_max 30.46
_cell_measurement_theta_min 2.65
_cell_volume 1504.4(3)
_computing_cell_refinement SAINT
_computing_data_collection APEX2
_computing_data_reduction SAINT
_computing_molecular_graphics SHELXTL
_computing_publication_material SHELXTL
_computing_structure_refinement SHELXL-2014/7
_computing_structure_solution SHELXT-2014/4
_diffrn_ambient_temperature 100(2)
_diffrn_measured_fraction_theta_full 0.993
_diffrn_measured_fraction_theta_max 0.996
_diffrn_measurement_device_type 'Bruker D8 Quest (CMOS)'
_diffrn_measurement_method '\w scans'
_diffrn_radiation_type MoK\a
_diffrn_radiation_wavelength 0.71073
_diffrn_reflns_av_R_equivalents 0.0294
_diffrn_reflns_av_unetI/netI 0.0417
_diffrn_reflns_Laue_measured_fraction_full 0.993
_diffrn_reflns_Laue_measured_fraction_max 0.996
_diffrn_reflns_limit_h_max 13
_diffrn_reflns_limit_h_min -13
_diffrn_reflns_limit_k_max 17
_diffrn_reflns_limit_k_min -17
_diffrn_reflns_limit_l_max 19
_diffrn_reflns_limit_l_min -19
_diffrn_reflns_number 18799
_diffrn_reflns_point_group_measured_fraction_full 0.993
_diffrn_reflns_point_group_measured_fraction_max 0.996
_diffrn_reflns_theta_full 25.242
_diffrn_reflns_theta_max 30.032
_diffrn_reflns_theta_min 2.651
_diffrn_source 'microfocus tube'
_exptl_absorpt_coefficient_mu 0.121
_exptl_absorpt_correction_T_max 0.977
_exptl_absorpt_correction_T_min 0.860
_exptl_absorpt_correction_type multi-scan
_exptl_absorpt_process_details 'SADABS 2014/5'
_exptl_crystal_colour yellow
_exptl_crystal_density_diffrn 1.185
_exptl_crystal_description plate
_exptl_crystal_F_000 576
_exptl_crystal_size_max 0.440
_exptl_crystal_size_mid 0.230
_exptl_crystal_size_min 0.070
_refine_diff_density_max 0.582
_refine_diff_density_min -0.288
_refine_diff_density_rms 0.057
_refine_ls_extinction_method none
_refine_ls_goodness_of_fit_ref 1.032
_refine_ls_hydrogen_treatment mixed
_refine_ls_matrix_type full
_refine_ls_number_parameters 362
_refine_ls_number_reflns 8755
_refine_ls_number_restraints 0
_refine_ls_restrained_S_all 1.032
_refine_ls_R_factor_all 0.0648
_refine_ls_R_factor_gt 0.0470
_refine_ls_shift/su_max 0.001
_refine_ls_shift/su_mean 0.000
_refine_ls_structure_factor_coef Fsqd
_refine_ls_weighting_details 'w=1/[\s^2^(Fo^2^)+(0.0616P)^2^+0.4671P] where P=(Fo^2^+2Fc^2^)/3'
_refine_ls_weighting_scheme calc
_refine_ls_wR_factor_gt 0.1142
_refine_ls_wR_factor_ref 0.1237
_reflns_Friedel_coverage 0.000
_reflns_number_gt 6926
_reflns_number_total 8755
_reflns_threshold_expression 'I > 2\s(I)'
_cod_data_source_file c6dt03074b2.cif
_cod_data_source_block ampo
_cod_depositor_comments 'Adding full bibliography for 7040883--7040887.cif.'
_cod_database_code 7040883
_shelx_shelxl_version_number 2014/7
_shelx_space_group_comment
;
The symmetry employed for this shelxl refinement is uniquely defined
by the following loop, which should always be used as a source of
symmetry information in preference to the above space-group names.
They are only intended as comments.
;
_shelx_estimated_absorpt_t_min 0.949
_shelx_estimated_absorpt_t_max 0.992

loop_
_space_group_symop_operation_xyz
'x, y, z'
'-x, -y, -z'

loop_
_atom_site_label
_atom_site_type_symbol
_atom_site_fract_x
_atom_site_fract_y
_atom_site_fract_z
_atom_site_U_iso_or_equiv
_atom_site_adp_type
_atom_site_occupancy
_atom_site_site_symmetry_order
_atom_site_calc_flag
_atom_site_refinement_flags_posn
_atom_site_refinement_flags_adp
P1 P 0.67488(3) 0.07422(3) 0.35409(2) 0.01464(8) Uani 1 1 d . .
O1 O 0.62931(10) 0.14787(8) 0.41688(7) 0.01898(19) Uani 1 1 d . .
N1 N 0.74560(12) 0.33576(9) 0.27901(8) 0.0154(2) Uani 1 1 d . .
H1 H 0.7014(17) 0.2928(15) 0.3286(12) 0.019 Uiso 1 1 d . U
N2 N 0.78981(11) 0.52443(9) 0.18048(8) 0.0160(2) Uani 1 1 d . .
C1 C 0.78437(13) 0.14986(10) 0.25036(9) 0.0144(2) Uani 1 1 d . .
C2 C 0.81034(13) 0.26991(10) 0.22310(9) 0.0139(2) Uani 1 1 d . .
C3 C 0.90230(14) 0.31612(11) 0.14286(10) 0.0173(2) Uani 1 1 d . .
H3A H 0.9231 0.3957 0.1249 0.021 Uiso 1 1 calc R U
C4 C 0.96294(14) 0.24742(11) 0.08962(10) 0.0182(2) Uani 1 1 d . .
H4A H 1.0251 0.2803 0.0357 0.022 Uiso 1 1 calc R U
C5 C 0.93427(14) 0.13127(11) 0.11387(10) 0.0188(2) Uani 1 1 d . .
H5A H 0.9742 0.0851 0.0759 0.023 Uiso 1 1 calc R U
C6 C 0.84666(14) 0.08362(11) 0.19415(10) 0.0178(2) Uani 1 1 d . .
H6A H 0.8282 0.0035 0.2117 0.021 Uiso 1 1 calc R U
C7 C 0.72967(13) 0.45739(10) 0.25775(9) 0.0144(2) Uani 1 1 d . .
C8 C 0.63270(13) 0.48993(11) 0.33589(9) 0.0162(2) Uani 1 1 d . .
C9 C 0.6233(2) 0.62073(13) 0.32356(13) 0.0338(4) Uani 1 1 d . .
H9A H 0.7185 0.6403 0.3314 0.051 Uiso 1 1 calc R U
H9B H 0.5610 0.6352 0.3753 0.051 Uiso 1 1 calc R U
H9C H 0.5841 0.6708 0.2560 0.051 Uiso 1 1 calc R U
C10 C 0.68729(18) 0.41565(14) 0.44390(11) 0.0303(3) Uani 1 1 d . .
H10A H 0.7863 0.4277 0.4511 0.045 Uiso 1 1 calc R U
H10B H 0.6821 0.3311 0.4575 0.045 Uiso 1 1 calc R U
H10C H 0.6285 0.4406 0.4922 0.045 Uiso 1 1 calc R U
C11 C 0.48321(16) 0.46211(17) 0.32208(14) 0.0341(4) Uani 1 1 d . .
H11A H 0.4186 0.4847 0.3689 0.051 Uiso 1 1 calc R U
H11B H 0.4858 0.3766 0.3363 0.051 Uiso 1 1 calc R U
H11C H 0.4494 0.5072 0.2522 0.051 Uiso 1 1 calc R U
C12 C 0.78403(13) 0.64917(10) 0.14280(9) 0.0147(2) Uani 1 1 d . .
C13 C 0.68012(14) 0.71854(11) 0.06877(9) 0.0175(2) Uani 1 1 d . .
C14 C 0.68150(15) 0.84146(11) 0.02818(10) 0.0209(3) Uani 1 1 d . .
H14A H 0.6105 0.8895 -0.0206 0.025 Uiso 1 1 calc R U
C15 C 0.78411(15) 0.89491(11) 0.05749(10) 0.0215(3) Uani 1 1 d . .
H15A H 0.7824 0.9791 0.0300 0.026 Uiso 1 1 calc R U
C16 C 0.88948(14) 0.82511(11) 0.12717(10) 0.0191(3) Uani 1 1 d . .
H16A H 0.9612 0.8621 0.1458 0.023 Uiso 1 1 calc R U
C17 C 0.89234(14) 0.70188(11) 0.17050(9) 0.0163(2) Uani 1 1 d . .
C18 C 0.57332(15) 0.65919(13) 0.03168(10) 0.0240(3) Uani 1 1 d . .
H18A H 0.5517 0.5874 0.0903 0.029 Uiso 1 1 calc R U
C19 C 0.6410(2) 0.61577(16) -0.05029(13) 0.0366(4) Uani 1 1 d . .
H19A H 0.7258 0.5589 -0.0219 0.055 Uiso 1 1 calc R U
H19B H 0.6681 0.6839 -0.1074 0.055 Uiso 1 1 calc R U
H19C H 0.5722 0.5768 -0.0738 0.055 Uiso 1 1 calc R U
C20 C 0.43322(18) 0.73798(16) -0.00678(14) 0.0393(4) Uani 1 1 d . .
H20A H 0.3942 0.7678 0.0453 0.059 Uiso 1 1 calc R U
H20B H 0.3656 0.6915 -0.0221 0.059 Uiso 1 1 calc R U
H20C H 0.4496 0.8054 -0.0684 0.059 Uiso 1 1 calc R U
C21 C 1.00918(15) 0.62370(12) 0.24422(10) 0.0224(3) Uani 1 1 d . .
H21A H 0.9642 0.5585 0.2967 0.027 Uiso 1 1 calc R U
C22 C 1.11887(16) 0.56471(15) 0.18979(13) 0.0313(3) Uani 1 1 d . .
H22A H 1.0698 0.5244 0.1540 0.047 Uiso 1 1 calc R U
H22B H 1.1868 0.5064 0.2397 0.047 Uiso 1 1 calc R U
H22C H 1.1699 0.6258 0.1409 0.047 Uiso 1 1 calc R U
C23 C 1.0836(2) 0.68751(17) 0.29949(15) 0.0438(5) Uani 1 1 d . .
H23A H 1.0123 0.7293 0.3300 0.066 Uiso 1 1 calc R U
H23B H 1.1394 0.7452 0.2513 0.066 Uiso 1 1 calc R U
H23C H 1.1470 0.6291 0.3528 0.066 Uiso 1 1 calc R U
C24 C 0.52311(14) 0.03625(11) 0.30385(10) 0.0175(2) Uani 1 1 d . .
C25 C 0.52935(15) -0.05353(12) 0.26393(11) 0.0242(3) Uani 1 1 d . .
H25A H 0.6182 -0.0976 0.2604 0.029 Uiso 1 1 calc R U
C26 C 0.40588(17) -0.07860(14) 0.22935(13) 0.0309(3) Uani 1 1 d . .
H26A H 0.4106 -0.1400 0.2024 0.037 Uiso 1 1 calc R U
C27 C 0.27600(16) -0.01473(14) 0.23392(12) 0.0306(3) Uani 1 1 d . .
H27A H 0.1917 -0.0330 0.2109 0.037 Uiso 1 1 calc R U
C28 C 0.26893(16) 0.07575(14) 0.27192(12) 0.0297(3) Uani 1 1 d . .
H28A H 0.1800 0.1205 0.2741 0.036 Uiso 1 1 calc R U
C29 C 0.39183(15) 0.10114(12) 0.30682(11) 0.0233(3) Uani 1 1 d . .
H29A H 0.3866 0.1633 0.3330 0.028 Uiso 1 1 calc R U
C30 C 0.78026(14) -0.06499(11) 0.42469(9) 0.0166(2) Uani 1 1 d . .
C31 C 0.92731(14) -0.06924(11) 0.43390(10) 0.0200(3) Uani 1 1 d . .
H31A H 0.9730 -0.0023 0.3948 0.024 Uiso 1 1 calc R U
C32 C 1.00766(15) -0.17064(12) 0.49981(11) 0.0241(3) Uani 1 1 d . .
H32A H 1.1077 -0.1726 0.5063 0.029 Uiso 1 1 calc R U
C33 C 0.94128(16) -0.26840(12) 0.55574(11) 0.0267(3) Uani 1 1 d . .
H33A H 0.9956 -0.3374 0.6016 0.032 Uiso 1 1 calc R U
C34 C 0.79601(17) -0.26614(13) 0.54514(12) 0.0288(3) Uani 1 1 d . .
H34A H 0.7515 -0.3345 0.5825 0.035 Uiso 1 1 calc R U
C35 C 0.71455(15) -0.16471(12) 0.48029(11) 0.0230(3) Uani 1 1 d . .
H35A H 0.6147 -0.1634 0.4739 0.028 Uiso 1 1 calc R U

loop_
_atom_site_aniso_label
_atom_site_aniso_U_11
_atom_site_aniso_U_22
_atom_site_aniso_U_33
_atom_site_aniso_U_23
_atom_site_aniso_U_13
_atom_site_aniso_U_12
P1 0.01538(15) 0.01179(14) 0.01619(15) -0.00463(11) 0.00121(11) -0.00125(11)
O1 0.0226(5) 0.0157(4) 0.0194(4) -0.0075(3) 0.0053(4) -0.0024(3)
N1 0.0186(5) 0.0113(5) 0.0163(5) -0.0052(4) 0.0045(4) -0.0016(4)
N2 0.0186(5) 0.0121(5) 0.0172(5) -0.0055(4) 0.0010(4) -0.0020(4)
C1 0.0146(5) 0.0129(5) 0.0154(5) -0.0048(4) 0.0005(4) -0.0018(4)
C2 0.0132(5) 0.0137(5) 0.0156(5) -0.0066(4) -0.0008(4) 0.0004(4)
C3 0.0181(6) 0.0143(5) 0.0200(6) -0.0065(5) 0.0033(5) -0.0033(4)
C4 0.0169(6) 0.0196(6) 0.0178(6) -0.0069(5) 0.0028(5) -0.0018(5)
C5 0.0192(6) 0.0188(6) 0.0210(6) -0.0112(5) 0.0025(5) -0.0006(5)
C6 0.0203(6) 0.0141(5) 0.0202(6) -0.0077(5) 0.0019(5) -0.0024(4)
C7 0.0136(5) 0.0131(5) 0.0175(5) -0.0071(4) -0.0021(4) -0.0005(4)
C8 0.0170(6) 0.0142(5) 0.0182(6) -0.0074(4) 0.0027(4) -0.0006(4)
C9 0.0499(10) 0.0182(7) 0.0358(8) -0.0138(6) 0.0224(7) -0.0051(6)
C10 0.0373(8) 0.0336(8) 0.0177(6) -0.0116(6) 0.0010(6) 0.0112(6)
C11 0.0167(7) 0.0517(10) 0.0463(9) -0.0326(8) 0.0064(6) -0.0053(6)
C12 0.0173(6) 0.0124(5) 0.0145(5) -0.0052(4) 0.0033(4) -0.0017(4)
C13 0.0182(6) 0.0173(6) 0.0165(6) -0.0055(5) 0.0002(5) -0.0028(5)
C14 0.0227(6) 0.0169(6) 0.0202(6) -0.0041(5) -0.0007(5) 0.0006(5)
C15 0.0267(7) 0.0123(5) 0.0240(6) -0.0053(5) 0.0031(5) -0.0019(5)
C16 0.0221(6) 0.0167(6) 0.0215(6) -0.0096(5) 0.0026(5) -0.0057(5)
C17 0.0182(6) 0.0153(5) 0.0166(6) -0.0072(4) 0.0010(4) -0.0017(4)
C18 0.0265(7) 0.0232(6) 0.0205(6) -0.0037(5) -0.0050(5) -0.0083(5)
C19 0.0497(10) 0.0373(9) 0.0305(8) -0.0176(7) 0.0012(7) -0.0178(8)
C20 0.0274(8) 0.0422(9) 0.0448(10) -0.0101(8) -0.0142(7) -0.0058(7)
C21 0.0231(7) 0.0204(6) 0.0223(6) -0.0054(5) -0.0047(5) -0.0037(5)
C22 0.0205(7) 0.0341(8) 0.0368(8) -0.0117(7) -0.0046(6) 0.0028(6)
C23 0.0527(11) 0.0398(9) 0.0428(10) -0.0194(8) -0.0238(9) -0.0016(8)
C24 0.0163(6) 0.0148(5) 0.0188(6) -0.0030(4) 0.0000(5) -0.0023(4)
C25 0.0202(6) 0.0200(6) 0.0330(7) -0.0113(6) -0.0041(5) 0.0013(5)
C26 0.0293(8) 0.0254(7) 0.0411(9) -0.0151(6) -0.0097(7) -0.0024(6)
C27 0.0223(7) 0.0283(7) 0.0376(8) -0.0064(6) -0.0095(6) -0.0049(6)
C28 0.0171(7) 0.0295(7) 0.0379(8) -0.0079(6) -0.0017(6) 0.0007(5)
C29 0.0195(6) 0.0218(6) 0.0275(7) -0.0085(5) 0.0004(5) -0.0004(5)
C30 0.0188(6) 0.0146(5) 0.0162(5) -0.0058(4) -0.0002(4) -0.0007(4)
C31 0.0193(6) 0.0167(6) 0.0232(6) -0.0062(5) -0.0014(5) -0.0027(5)
C32 0.0191(6) 0.0224(6) 0.0293(7) -0.0088(5) -0.0040(5) 0.0020(5)
C33 0.0279(7) 0.0196(6) 0.0255(7) -0.0024(5) -0.0020(6) 0.0058(5)
C34 0.0282(7) 0.0175(6) 0.0309(7) 0.0024(5) 0.0039(6) -0.0025(5)
C35 0.0191(6) 0.0198(6) 0.0246(7) -0.0020(5) 0.0024(5) -0.0016(5)

loop_
_atom_type_symbol
_atom_type_description
_atom_type_scat_dispersion_real
_atom_type_scat_dispersion_imag
_atom_type_scat_source
C C 0.0033 0.0016 'International Tables Vol C Tables 4.2.6.8 and 6.1.1.4'
H H 0.0000 0.0000 'International Tables Vol C Tables 4.2.6.8 and 6.1.1.4'
N N 0.0061 0.0033 'International Tables Vol C Tables 4.2.6.8 and 6.1.1.4'
O O 0.0106 0.0060 'International Tables Vol C Tables 4.2.6.8 and 6.1.1.4'
P P 0.1023 0.0942 'International Tables Vol C Tables 4.2.6.8 and 6.1.1.4'

loop_
_geom_angle_atom_site_label_1
_geom_angle_atom_site_label_2
_geom_angle_atom_site_label_3
_geom_angle
O1 P1 C24 110.99(6)
O1 P1 C1 111.94(5)
C24 P1 C1 108.81(6)
O1 P1 C30 113.14(6)
C24 P1 C30 106.22(6)
C1 P1 C30 105.39(6)
C7 N1 C2 130.07(11)
C7 N1 H1 118.0(11)
C2 N1 H1 111.3(11)
C7 N2 C12 128.77(11)
C6 C1 C2 118.91(11)
C6 C1 P1 116.57(9)
C2 C1 P1 124.52(9)
N1 C2 C3 123.20(11)
N1 C2 C1 118.33(11)
C3 C2 C1 118.45(11)
C4 C3 C2 120.90(11)
C4 C3 H3A 119.5
C2 C3 H3A 119.5
C3 C4 C5 120.85(12)
C3 C4 H4A 119.6
C5 C4 H4A 119.6
C6 C5 C4 118.92(12)
C6 C5 H5A 120.5
C4 C5 H5A 120.5
C5 C6 C1 121.91(11)
C5 C6 H6A 119.0
C1 C6 H6A 119.0
N2 C7 N1 119.10(11)
N2 C7 C8 129.93(11)
N1 C7 C8 110.95(10)
C9 C8 C11 108.39(12)
C9 C8 C10 107.41(12)
C11 C8 C10 109.25(13)
C9 C8 C7 113.63(11)
C11 C8 C7 107.69(10)
C10 C8 C7 110.40(10)
C8 C9 H9A 109.5
C8 C9 H9B 109.5
H9A C9 H9B 109.5
C8 C9 H9C 109.5
H9A C9 H9C 109.5
H9B C9 H9C 109.5
C8 C10 H10A 109.5
C8 C10 H10B 109.5
H10A C10 H10B 109.5
C8 C10 H10C 109.5
H10A C10 H10C 109.5
H10B C10 H10C 109.5
C8 C11 H11A 109.5
C8 C11 H11B 109.5
H11A C11 H11B 109.5
C8 C11 H11C 109.5
H11A C11 H11C 109.5
H11B C11 H11C 109.5
N2 C12 C17 119.35(11)
N2 C12 C13 119.44(11)
C17 C12 C13 120.77(11)
C14 C13 C12 118.49(12)
C14 C13 C18 121.22(11)
C12 C13 C18 120.24(11)
C15 C14 C13 121.27(12)
C15 C14 H14A 119.4
C13 C14 H14A 119.4
C14 C15 C16 119.65(12)
C14 C15 H15A 120.2
C16 C15 H15A 120.2
C15 C16 C17 121.31(12)
C15 C16 H16A 119.3
C17 C16 H16A 119.3
C16 C17 C12 118.38(11)
C16 C17 C21 122.10(11)
C12 C17 C21 119.51(11)
C13 C18 C20 113.73(12)
C13 C18 C19 109.49(12)
C20 C18 C19 110.76(13)
C13 C18 H18A 107.5
C20 C18 H18A 107.5
C19 C18 H18A 107.5
C18 C19 H19A 109.5
C18 C19 H19B 109.5
H19A C19 H19B 109.5
C18 C19 H19C 109.5
H19A C19 H19C 109.5
H19B C19 H19C 109.5
C18 C20 H20A 109.5
C18 C20 H20B 109.5
H20A C20 H20B 109.5
C18 C20 H20C 109.5
H20A C20 H20C 109.5
H20B C20 H20C 109.5
C17 C21 C23 114.35(12)
C17 C21 C22 110.18(11)
C23 C21 C22 110.12(14)
C17 C21 H21A 107.3
C23 C21 H21A 107.3
C22 C21 H21A 107.3
C21 C22 H22A 109.5
C21 C22 H22B 109.5
H22A C22 H22B 109.5
C21 C22 H22C 109.5
H22A C22 H22C 109.5
H22B C22 H22C 109.5
C21 C23 H23A 109.5
C21 C23 H23B 109.5
H23A C23 H23B 109.5
C21 C23 H23C 109.5
H23A C23 H23C 109.5
H23B C23 H23C 109.5
C25 C24 C29 119.02(12)
C25 C24 P1 124.13(10)
C29 C24 P1 116.84(10)
C26 C25 C24 120.04(13)
C26 C25 H25A 120.0
C24 C25 H25A 120.0
C27 C26 C25 120.43(14)
C27 C26 H26A 119.8
C25 C26 H26A 119.8
C28 C27 C26 119.99(14)
C28 C27 H27A 120.0
C26 C27 H27A 120.0
C27 C28 C29 119.91(14)
C27 C28 H28A 120.0
C29 C28 H28A 120.0
C28 C29 C24 120.59(13)
C28 C29 H29A 119.7
C24 C29 H29A 119.7
C35 C30 C31 119.36(12)
C35 C30 P1 120.42(10)
C31 C30 P1 119.75(10)
C32 C31 C30 120.59(13)
C32 C31 H31A 119.7
C30 C31 H31A 119.7
C33 C32 C31 119.62(13)
C33 C32 H32A 120.2
C31 C32 H32A 120.2
C32 C33 C34 120.20(13)
C32 C33 H33A 119.9
C34 C33 H33A 119.9
C33 C34 C35 120.59(13)
C33 C34 H34A 119.7
C35 C34 H34A 119.7
C34 C35 C30 119.61(13)
C34 C35 H35A 120.2
C30 C35 H35A 120.2

loop_
_geom_bond_atom_site_label_1
_geom_bond_atom_site_label_2
_geom_bond_distance
P1 O1 1.4969(9)
P1 C24 1.7994(13)
P1 C1 1.8038(13)
P1 C30 1.8039(13)
N1 C7 1.3847(15)
N1 C2 1.3989(15)
N1 H1 0.845(17)
N2 C7 1.2726(16)
N2 C12 1.4049(15)
C1 C6 1.3975(17)
C1 C2 1.4170(16)
C2 C3 1.4042(17)
C3 C4 1.3824(17)
C3 H3A 0.9500
C4 C5 1.3847(18)
C4 H4A 0.9500
C5 C6 1.3814(18)
C5 H5A 0.9500
C6 H6A 0.9500
C7 C8 1.5496(17)
C8 C9 1.5244(18)
C8 C11 1.5283(19)
C8 C10 1.5301(19)
C9 H9A 0.9800
C9 H9B 0.9800
C9 H9C 0.9800
C10 H10A 0.9800
C10 H10B 0.9800
C10 H10C 0.9800
C11 H11A 0.9800
C11 H11B 0.9800
C11 H11C 0.9800
C12 C17 1.4072(17)
C12 C13 1.4074(17)
C13 C14 1.3920(18)
C13 C18 1.5167(18)
C14 C15 1.3819(19)
C14 H14A 0.9500
C15 C16 1.3853(19)
C15 H15A 0.9500
C16 C17 1.3921(17)
C16 H16A 0.9500
C17 C21 1.5139(18)
C18 C20 1.521(2)
C18 C19 1.536(2)
C18 H18A 1.0000
C19 H19A 0.9800
C19 H19B 0.9800
C19 H19C 0.9800
C20 H20A 0.9800
C20 H20B 0.9800
C20 H20C 0.9800
C21 C23 1.521(2)
C21 C22 1.537(2)
C21 H21A 1.0000
C22 H22A 0.9800
C22 H22B 0.9800
C22 H22C 0.9800
C23 H23A 0.9800
C23 H23B 0.9800
C23 H23C 0.9800
C24 C25 1.3936(18)
C24 C29 1.3950(18)
C25 C26 1.387(2)
C25 H25A 0.9500
C26 C27 1.383(2)
C26 H26A 0.9500
C27 C28 1.382(2)
C27 H27A 0.9500
C28 C29 1.386(2)
C28 H28A 0.9500
C29 H29A 0.9500
C30 C35 1.3932(18)
C30 C31 1.3944(18)
C31 C32 1.3904(18)
C31 H31A 0.9500
C32 C33 1.381(2)
C32 H32A 0.9500
C33 C34 1.383(2)
C33 H33A 0.9500
C34 C35 1.3900(19)
C34 H34A 0.9500
C35 H35A 0.9500
